data_4021812
loop_
_publ_author_name
'Shohei Sase'
'Naokazu Kano'
'Takayuki Kawashima'

_publ_section_title
;
 Pentacoordinate 1H-Phosphirenes: Reactivity, Bonding Properties,
 and Substituent Effects on Their Structures and Thermal Stability
;
_journal_name_full 'Journal of Organic Chemistry'
_journal_page_first 5448
_journal_page_last 5456
_journal_paper_doi 10.1021/jo060358z
_journal_volume 71
_journal_year 2006
_chemical_absolute_configuration unk
_chemical_formula_moiety 'C26 H16 Br Cl4 O3 P'
_chemical_formula_sum 'C26 H16 Br Cl4 O3 P'
_chemical_formula_weight 629.07
_chemical_name_common compound15
_chemical_name_systematic
; 
 ? 
;
_space_group_IT_number 19
_space_group_name_Hall 'P 2ac 2ab'
_space_group_name_H-M_alt 'P 21 21 21'
_symmetry_cell_setting orthorhombic
_symmetry_space_group_name_Hall 'P 2ac 2ab'
_symmetry_space_group_name_H-M 'P 21 21 21'
_atom_sites_solution_hydrogens geom
_atom_sites_solution_primary direct
_atom_sites_solution_secondary difmap
_audit_creation_method SHELXL-97
_cell_angle_alpha 90.00
_cell_angle_beta 90.00
_cell_angle_gamma 90.00
_cell_formula_units_Z 4
_cell_length_a 11.908(14)
_cell_length_b 13.215(15)
_cell_length_c 16.772(19)
_cell_measurement_reflns_used 4034
_cell_measurement_temperature 120(2)
_cell_measurement_theta_max 27.4835
_cell_measurement_theta_min 3.0817
_cell_volume 2639(5)
_computing_cell_refinement 'CrystalClear (Rigaku Corp., 2000)'
_computing_data_collection 'CrystalClear (Rigaku Corp., 2000)'
_computing_data_reduction 'CrystalClear (Rigaku Corp., 2000)'
_computing_structure_refinement 'SHELXL-97 (Sheldrick, 1997)'
_computing_structure_solution 'SHELXS-97 (Sheldrick, 1990)'
_diffrn_ambient_temperature 120(2)
_diffrn_detector_area_resol_mean 14.6306
_diffrn_measured_fraction_theta_full 0.996
_diffrn_measured_fraction_theta_max 0.996
_diffrn_measurement_details
;
scan:
    Number of images: 600
               Slice: -70.0000 - 110.0000
         Image width: 0.3000
            Exp time: 22.0000
       Rotation axis: Omega
               Omega: 0.0000
                 Chi: 45.0000
                 Phi: 0.0000
                 XTD: 45.3583
              2theta: 19.6762
scan:
    Number of images: 600
               Slice: -70.0000 - 110.0000
         Image width: 0.3000
            Exp time: 22.0000
       Rotation axis: Omega
               Omega: 0.0000
                 Chi: 45.0000
                 Phi: 90.0000
                 XTD: 45.3583
              2theta: 19.6762
;
_diffrn_measurement_device
;
Mercury CCD (2x2 bin mode)
;
_diffrn_measurement_device_details
;
AFC8: Eulerian 3-circle
;
_diffrn_measurement_method dtintegrate.ref
_diffrn_radiation_monochromator graphite
_diffrn_radiation_source 'fine-focus sealed tube'
_diffrn_radiation_type MoK\a
_diffrn_radiation_wavelength 0.71070
_diffrn_reflns_av_R_equivalents 0.1637
_diffrn_reflns_av_sigmaI/netI 0.1472
_diffrn_reflns_limit_h_max 15
_diffrn_reflns_limit_h_min -15
_diffrn_reflns_limit_k_max 17
_diffrn_reflns_limit_k_min -13
_diffrn_reflns_limit_l_max 21
_diffrn_reflns_limit_l_min -21
_diffrn_reflns_number 20023
_diffrn_reflns_reduction_process 'Lp corrections applied'
_diffrn_reflns_theta_full 27.48
_diffrn_reflns_theta_max 27.48
_diffrn_reflns_theta_min 3.08
_exptl_absorpt_coefficient_mu 2.050
_exptl_absorpt_correction_T_max 0.9044
_exptl_absorpt_correction_T_min 0.5783
_exptl_absorpt_correction_type multi-scan
_exptl_absorpt_process_details
; 
Jacobson, R. (1998) Private communication 
;
_exptl_crystal_colour Colorless
_exptl_crystal_density_diffrn 1.583
_exptl_crystal_density_method 'not measured'
_exptl_crystal_description Block
_exptl_crystal_F_000 1256
_exptl_crystal_size_max 0.30
_exptl_crystal_size_mid 0.30
_exptl_crystal_size_min 0.05
_refine_diff_density_max 1.112
_refine_diff_density_min -0.793
_refine_diff_density_rms 0.161
_refine_ls_abs_structure_details 'Flack H D (1983), Acta Cryst. A39, 876-881'
_refine_ls_abs_structure_Flack 0.35(3)
_refine_ls_extinction_method none
_refine_ls_goodness_of_fit_ref 1.190
_refine_ls_hydrogen_treatment riding
_refine_ls_matrix_type full
_refine_ls_number_parameters 307
_refine_ls_number_reflns 6033
_refine_ls_number_restraints 0
_refine_ls_restrained_S_all 1.190
_refine_ls_R_factor_all 0.1906
_refine_ls_R_factor_gt 0.1557
_refine_ls_shift/su_max 0.000
_refine_ls_shift/su_mean 0.000
_refine_ls_structure_factor_coef Fsqd
_refine_ls_weighting_details 'calc w=1/[\s^2^(Fo^2^)+(0.1006P)^2^+24.4497P] where P=(Fo^2^+2Fc^2^)/3'
_refine_ls_weighting_scheme calc
_refine_ls_wR_factor_gt 0.3205
_refine_ls_wR_factor_ref 0.3419
_reflns_number_gt 4380
_reflns_number_total 6033
_reflns_threshold_expression >2sigma(I)
_cod_data_source_file jo060358zsi20060220_085053.cif
_cod_depositor_comments
;
The following automatic conversions were performed:
'_exptl_absorpt_correction_type' value 'Multi-scan' changed to
'multi-scan' according to
'/home/saulius/struct/CIF-dictionaries/cif_core.dic' dictionary named
'cif_core.dic' version 2.4.1 from 2010-06-29.

Automatic conversion script
Id: cif_fix_enum 1527 2010-12-29 10:47:43Z saulius 
;
_cod_database_code 4021812

loop_
_symmetry_equiv_pos_as_xyz
'x, y, z'
'-x+1/2, -y, z+1/2'
'x+1/2, -y+1/2, -z'
'-x, y+1/2, -z+1/2'

loop_
_atom_site_label
_atom_site_type_symbol
_atom_site_fract_x
_atom_site_fract_y
_atom_site_fract_z
_atom_site_U_iso_or_equiv
_atom_site_adp_type
_atom_site_occupancy
_atom_site_symmetry_multiplicity
_atom_site_calc_flag
_atom_site_refinement_flags
P1 P 0.6057(4) 0.3988(3) 0.2835(3) 0.0436(10) Uani 1 1 d .
O1 O 0.6191(10) 0.2852(7) 0.2861(7) 0.047(3) Uani 1 1 d .
Br1 Br 0.43150(14) 0.36192(13) 0.13682(11) 0.0515(5) Uani 1 1 d .
C1 C 0.4642(11) 0.4468(11) 0.2895(9) 0.036(3) Uani 1 1 d .
C2 C 0.3865(16) 0.4287(11) 0.2344(10) 0.048(4) Uani 1 1 d .
C3 C 0.4279(11) 0.4990(10) 0.3696(8) 0.034(3) Uani 1 1 d .
C4 C 0.4159(12) 0.6050(9) 0.3755(9) 0.035(3) Uani 1 1 d .
H1 H 0.4277 0.6459 0.3297 0.042 Uiso 1 1 calc R
C5 C 0.3884(14) 0.6485(12) 0.4444(10) 0.049(4) Uani 1 1 d .
H2 H 0.3771 0.7196 0.4465 0.059 Uiso 1 1 calc R
C6 C 0.3760(13) 0.5919(14) 0.5124(10) 0.049(4) Uani 1 1 d .
H3 H 0.3592 0.6238 0.5618 0.059 Uiso 1 1 calc R
C7 C 0.3886(14) 0.4860(16) 0.5084(12) 0.060(5) Uani 1 1 d .
H4 H 0.3772 0.4465 0.5550 0.072 Uiso 1 1 calc R
C8 C 0.4173(12) 0.4382(12) 0.4371(8) 0.039(3) Uani 1 1 d .
H5 H 0.4292 0.3672 0.4347 0.047 Uiso 1 1 calc R
C9 C 0.2626(12) 0.4540(11) 0.2350(9) 0.038(3) Uani 1 1 d .
C10 C 0.2307(16) 0.5557(13) 0.2278(11) 0.052(4) Uani 1 1 d .
H6 H 0.2852 0.6079 0.2233 0.063 Uiso 1 1 calc R
C11 C 0.1164(16) 0.5775(16) 0.2276(11) 0.061(5) Uani 1 1 d .
H7 H 0.0921 0.6459 0.2257 0.073 Uiso 1 1 calc R
C12 C 0.0380(11) 0.5009(13) 0.2301(11) 0.048(4) Uani 1 1 d .
H8 H -0.0396 0.5163 0.2246 0.058 Uiso 1 1 calc R
C13 C 0.0712(12) 0.4036(12) 0.2406(10) 0.047(4) Uani 1 1 d .
H9 H 0.0159 0.3527 0.2487 0.057 Uiso 1 1 calc R
C14 C 0.1867(13) 0.3757(12) 0.2397(11) 0.053(4) Uani 1 1 d .
H10 H 0.2100 0.3070 0.2422 0.063 Uiso 1 1 calc R
C15 C 0.6818(13) 0.4555(12) 0.2025(9) 0.041(4) Uani 1 1 d .
C16 C 0.6730(18) 0.5585(14) 0.1845(11) 0.061(5) Uani 1 1 d .
H11 H 0.6280 0.6012 0.2170 0.073 Uiso 1 1 calc R
C17 C 0.728(2) 0.5977(17) 0.1209(14) 0.076(6) Uani 1 1 d .
H12 H 0.7163 0.6664 0.1066 0.091 Uiso 1 1 calc R
C18 C 0.8033(16) 0.538(2) 0.0753(11) 0.069(6) Uani 1 1 d .
H13 H 0.8475 0.5667 0.0337 0.083 Uiso 1 1 calc R
C19 C 0.8086(17) 0.436(3) 0.0952(14) 0.090(9) Uani 1 1 d .
H14 H 0.8552 0.3934 0.0635 0.108 Uiso 1 1 calc R
C20 C 0.7532(16) 0.3931(18) 0.1552(13) 0.071(6) Uani 1 1 d .
H15 H 0.7610 0.3230 0.1663 0.085 Uiso 1 1 calc R
O2 O 0.6581(8) 0.4521(8) 0.3649(7) 0.046(2) Uani 1 1 d .
O3 O 0.7834(10) 0.2683(8) 0.3939(9) 0.056(3) Uani 1 1 d .
H16 H 0.7132 0.2731 0.3913 0.084 Uiso 1 1 calc R
C21 C 0.7714(11) 0.4510(10) 0.3827(8) 0.031(3) Uiso 1 1 d .
C22 C 0.8244(12) 0.5473(12) 0.3923(8) 0.035(3) Uiso 1 1 d .
C23 C 0.9369(13) 0.5529(9) 0.4133(8) 0.036(3) Uani 1 1 d .
C24 C 0.9994(12) 0.4631(12) 0.4294(10) 0.041(3) Uani 1 1 d .
C25 C 0.9442(13) 0.3698(11) 0.4196(11) 0.050(4) Uani 1 1 d .
C26 C 0.8287(14) 0.3608(11) 0.3958(9) 0.042(4) Uani 1 1 d .
Cl1 Cl 0.7447(4) 0.6541(3) 0.3782(3) 0.0556(11) Uani 1 1 d .
Cl2 Cl 1.0019(4) 0.6680(3) 0.4226(3) 0.0566(11) Uani 1 1 d .
Cl3 Cl 1.1374(3) 0.4677(4) 0.4539(3) 0.0583(12) Uani 1 1 d .
Cl4 Cl 1.0173(4) 0.2576(3) 0.4360(4) 0.0633(13) Uani 1 1 d .

loop_
_atom_site_aniso_label
_atom_site_aniso_U_11
_atom_site_aniso_U_22
_atom_site_aniso_U_33
_atom_site_aniso_U_23
_atom_site_aniso_U_13
_atom_site_aniso_U_12
P1 0.047(2) 0.0312(19) 0.053(3) -0.0005(18) -0.0027(19) -0.0008(17)
O1 0.067(7) 0.030(5) 0.043(6) -0.007(5) -0.024(5) 0.011(5)
Br1 0.0482(9) 0.0509(9) 0.0553(9) -0.0163(8) -0.0006(8) -0.0050(8)
C1 0.022(6) 0.042(8) 0.042(8) -0.009(6) -0.002(6) -0.018(6)
C2 0.076(12) 0.029(7) 0.040(9) -0.009(6) 0.000(8) 0.006(7)
C3 0.021(6) 0.046(7) 0.035(7) -0.011(6) 0.001(6) 0.011(6)
C4 0.045(8) 0.023(6) 0.038(8) 0.011(5) -0.017(7) 0.001(6)
C5 0.069(11) 0.033(8) 0.045(9) -0.013(7) -0.001(8) 0.001(8)
C6 0.044(9) 0.067(11) 0.037(9) -0.013(8) -0.005(7) -0.018(8)
C7 0.038(9) 0.077(14) 0.064(12) -0.002(10) 0.007(8) 0.006(9)
C8 0.038(8) 0.047(8) 0.032(7) -0.006(6) -0.006(6) -0.004(7)
C9 0.039(8) 0.036(7) 0.039(8) 0.006(6) -0.017(6) 0.018(6)
C10 0.062(11) 0.040(8) 0.054(10) 0.011(8) -0.015(9) -0.005(8)
C11 0.062(12) 0.078(13) 0.042(10) -0.008(9) -0.007(8) 0.017(10)
C12 0.009(6) 0.061(10) 0.074(11) 0.010(9) -0.009(6) 0.009(6)
C13 0.022(6) 0.055(9) 0.065(10) -0.028(8) -0.007(7) -0.010(7)
C14 0.044(9) 0.035(8) 0.078(12) 0.000(8) -0.026(9) -0.005(7)
C15 0.049(9) 0.037(8) 0.036(8) -0.016(7) 0.005(7) -0.016(7)
C16 0.085(14) 0.052(11) 0.046(10) 0.003(8) -0.006(9) -0.012(10)
C17 0.082(15) 0.072(13) 0.073(15) 0.005(11) -0.027(13) -0.009(12)
C18 0.055(11) 0.118(18) 0.035(9) 0.011(11) -0.019(8) -0.047(13)
C19 0.042(11) 0.16(3) 0.069(14) 0.009(16) -0.006(10) -0.029(14)
C20 0.047(10) 0.083(14) 0.083(15) -0.017(11) 0.020(10) 0.014(10)
O2 0.039(5) 0.039(5) 0.059(7) -0.001(6) 0.016(5) 0.010(5)
O3 0.046(6) 0.029(5) 0.093(9) 0.016(5) -0.020(6) -0.005(5)
C23 0.046(8) 0.017(6) 0.045(8) -0.004(5) -0.006(7) 0.001(6)
C24 0.029(7) 0.041(8) 0.054(9) 0.004(7) -0.001(7) -0.004(6)
C25 0.037(8) 0.033(7) 0.079(11) 0.002(8) -0.006(8) 0.007(7)
C26 0.062(10) 0.025(7) 0.039(7) -0.016(6) -0.016(7) 0.012(7)
Cl1 0.056(2) 0.0285(17) 0.083(3) 0.0061(19) -0.010(2) 0.0066(17)
Cl2 0.056(2) 0.038(2) 0.076(3) -0.0096(19) -0.003(2) -0.0122(18)
Cl3 0.040(2) 0.063(3) 0.072(3) -0.008(2) -0.003(2) 0.004(2)
Cl4 0.049(2) 0.038(2) 0.103(4) 0.012(2) -0.015(2) 0.0145(18)

loop_
_atom_type_symbol
_atom_type_description
_atom_type_scat_dispersion_real
_atom_type_scat_dispersion_imag
_atom_type_scat_source
C C 0.0033 0.0016 'International Tables Vol C Tables 4.2.6.8 and 6.1.1.4'
H H 0.0000 0.0000 'International Tables Vol C Tables 4.2.6.8 and 6.1.1.4'
Br Br -0.2901 2.4595 'International Tables Vol C Tables 4.2.6.8 and 6.1.1.4'
Cl Cl 0.1484 0.1585 'International Tables Vol C Tables 4.2.6.8 and 6.1.1.4'
O O 0.0106 0.0060 'International Tables Vol C Tables 4.2.6.8 and 6.1.1.4'
P P 0.1023 0.0942 'International Tables Vol C Tables 4.2.6.8 and 6.1.1.4'

loop_
_geom_angle_atom_site_label_1
_geom_angle_atom_site_label_2
_geom_angle_atom_site_label_3
_geom_angle
O1 P1 O2 111.0(6)
O1 P1 C15 112.5(7)
O2 P1 C15 104.8(6)
O1 P1 C1 116.5(7)
O2 P1 C1 99.0(6)
C15 P1 C1 111.5(8)
C2 C1 C3 118.8(13)
C2 C1 P1 123.2(12)
C3 C1 P1 117.4(9)
C1 C2 C9 129.4(14)
C1 C2 Br1 118.5(13)
C9 C2 Br1 112.1(11)
C8 C3 C4 120.4(13)
C8 C3 C1 117.8(12)
C4 C3 C1 121.6(13)
C5 C4 C3 120.9(14)
C5 C4 H1 119.5
C3 C4 H1 119.5
C4 C5 C6 120.9(15)
C4 C5 H2 119.6
C6 C5 H2 119.6
C5 C6 C7 119.3(16)
C5 C6 H3 120.4
C7 C6 H3 120.4
C8 C7 C6 121.2(18)
C8 C7 H4 119.4
C6 C7 H4 119.4
C7 C8 C3 117.2(15)
C7 C8 H5 121.4
C3 C8 H5 121.4
C14 C9 C10 123.2(14)
C14 C9 C2 118.4(13)
C10 C9 C2 118.4(14)
C11 C10 C9 117.6(17)
C11 C10 H6 121.2
C9 C10 H6 121.2
C12 C11 C10 120.8(17)
C12 C11 H7 119.6
C10 C11 H7 119.6
C13 C12 C11 120.2(14)
C13 C12 H8 119.9
C11 C12 H8 119.9
C12 C13 C14 121.7(14)
C12 C13 H9 119.2
C14 C13 H9 119.2
C9 C14 C13 116.1(14)
C9 C14 H10 121.9
C13 C14 H10 121.9
C16 C15 C20 119.2(17)
C16 C15 P1 122.1(13)
C20 C15 P1 118.7(14)
C17 C16 C15 120(2)
C17 C16 H11 119.9
C15 C16 H11 119.9
C16 C17 C18 121(2)
C16 C17 H12 119.3
C18 C17 H12 119.3
C19 C18 C17 116(2)
C19 C18 H13 122.0
C17 C18 H13 122.0
C20 C19 C18 125(3)
C20 C19 H14 117.7
C18 C19 H14 117.7
C19 C20 C15 118(2)
C19 C20 H15 120.9
C15 C20 H15 120.9
C21 O2 P1 122.8(9)
C26 O3 H16 109.5
O2 C21 C26 121.5(13)
O2 C21 C22 116.5(12)
C26 C21 C22 121.9(13)
C23 C22 C21 120.1(13)
C23 C22 Cl1 121.7(11)
C21 C22 Cl1 118.1(11)
C22 C23 C24 120.5(13)
C22 C23 Cl2 120.4(11)
C24 C23 Cl2 119.0(11)
C25 C24 C23 117.6(13)
C25 C24 Cl3 120.8(12)
C23 C24 Cl3 121.5(12)
C24 C25 C26 123.5(14)
C24 C25 Cl4 119.6(12)
C26 C25 Cl4 116.9(12)
O3 C26 C21 125.6(14)
O3 C26 C25 117.9(13)
C21 C26 C25 116.3(14)

loop_
_geom_bond_atom_site_label_1
_geom_bond_atom_site_label_2
_geom_bond_distance
P1 O1 1.511(11)
P1 O2 1.657(13)
P1 C15 1.797(16)
P1 C1 1.803(15)
Br1 C2 1.935(16)
C1 C2 1.33(2)
C1 C3 1.571(19)
C2 C9 1.51(2)
C3 C8 1.39(2)
C3 C4 1.411(17)
C4 C5 1.33(2)
C4 H1 0.9500
C5 C6 1.37(2)
C5 H2 0.9500
C6 C7 1.41(2)
C6 H3 0.9500
C7 C8 1.39(2)
C7 H4 0.9500
C8 H5 0.9500
C9 C14 1.38(2)
C9 C10 1.40(2)
C10 C11 1.39(2)
C10 H6 0.9500
C11 C12 1.38(2)
C11 H7 0.9500
C12 C13 1.36(2)
C12 H8 0.9500
C13 C14 1.42(2)
C13 H9 0.9500
C14 H10 0.9500
C15 C16 1.40(2)
C15 C20 1.43(2)
C16 C17 1.36(3)
C16 H11 0.9500
C17 C18 1.41(3)
C17 H12 0.9500
C18 C19 1.40(4)
C18 H13 0.9500
C19 C20 1.33(3)
C19 H14 0.9500
C20 H15 0.9500
O2 C21 1.382(16)
O3 C26 1.337(18)
O3 H16 0.8400
C21 C26 1.390(19)
C21 C22 1.43(2)
C22 C23 1.39(2)
C22 Cl1 1.717(15)
C23 C24 1.43(2)
C23 Cl2 1.714(13)
C24 C25 1.41(2)
C24 Cl3 1.695(15)
C25 C26 1.44(2)
C25 Cl4 1.742(15)

loop_
_geom_torsion_atom_site_label_1
_geom_torsion_atom_site_label_2
_geom_torsion_atom_site_label_3
_geom_torsion_atom_site_label_4
_geom_torsion
O1 P1 C1 C2 -63.8(16)
O2 P1 C1 C2 177.2(14)
C15 P1 C1 C2 67.3(15)
O1 P1 C1 C3 107.3(11)
O2 P1 C1 C3 -11.7(12)
C15 P1 C1 C3 -121.6(11)
C3 C1 C2 C9 2(3)
P1 C1 C2 C9 173.0(12)
C3 C1 C2 Br1 -178.8(10)
P1 C1 C2 Br1 -7.8(19)
C2 C1 C3 C8 102.9(17)
P1 C1 C3 C8 -68.6(15)
C2 C1 C3 C4 -82.6(18)
P1 C1 C3 C4 105.8(14)
C8 C3 C4 C5 -4(2)
C1 C3 C4 C5 -178.0(13)
C3 C4 C5 C6 3(3)
C4 C5 C6 C7 -2(3)
C5 C6 C7 C8 2(3)
C6 C7 C8 C3 -3(2)
C4 C3 C8 C7 3(2)
C1 C3 C8 C7 178.0(13)
C1 C2 C9 C14 -112(2)
Br1 C2 C9 C14 69.1(16)
C1 C2 C9 C10 71(2)
Br1 C2 C9 C10 -108.7(14)
C14 C9 C10 C11 2(3)
C2 C9 C10 C11 179.3(15)
C9 C10 C11 C12 -3(3)
C10 C11 C12 C13 6(3)
C11 C12 C13 C14 -8(3)
C10 C9 C14 C13 -3(2)
C2 C9 C14 C13 179.6(15)
C12 C13 C14 C9 6(3)
O1 P1 C15 C16 174.0(13)
O2 P1 C15 C16 -65.2(15)
C1 P1 C15 C16 40.9(15)
O1 P1 C15 C20 -5.9(16)
O2 P1 C15 C20 114.9(14)
C1 P1 C15 C20 -139.0(14)
C20 C15 C16 C17 3(3)
P1 C15 C16 C17 -177.3(15)
C15 C16 C17 C18 -5(3)
C16 C17 C18 C19 6(3)
C17 C18 C19 C20 -4(3)
C18 C19 C20 C15 1(3)
C16 C15 C20 C19 0(3)
P1 C15 C20 C19 179.6(15)
O1 P1 O2 C21 66.4(12)
C15 P1 O2 C21 -55.3(12)
C1 P1 O2 C21 -170.6(11)
P1 O2 C21 C26 -62.4(17)
P1 O2 C21 C22 121.7(12)
O2 C21 C22 C23 177.6(12)
C26 C21 C22 C23 2(2)
O2 C21 C22 Cl1 -1.8(17)
C26 C21 C22 Cl1 -177.7(12)
C21 C22 C23 C24 -3(2)
Cl1 C22 C23 C24 176.1(12)
C21 C22 C23 Cl2 178.5(10)
Cl1 C22 C23 Cl2 -2.2(18)
C22 C23 C24 C25 3(2)
Cl2 C23 C24 C25 -178.7(13)
C22 C23 C24 Cl3 179.1(12)
Cl2 C23 C24 Cl3 -2.5(19)
C23 C24 C25 C26 -1(3)
Cl3 C24 C25 C26 -177.4(14)
C23 C24 C25 Cl4 178.4(13)
Cl3 C24 C25 Cl4 2(2)
O2 C21 C26 O3 -1(2)
C22 C21 C26 O3 174.8(15)
O2 C21 C26 C25 -175.6(14)
C22 C21 C26 C25 0(2)
C24 C25 C26 O3 -175.4(16)
Cl4 C25 C26 O3 5(2)
C24 C25 C26 C21 0(2)
Cl4 C25 C26 C21 -179.9(12)

loop_
_cod_related_entry_id
_cod_related_entry_database
_cod_related_entry_code
1 ChemSpider 21194329
